data_4087565
loop_
_publ_author_name
'Hirakawa, Fumiya'
'Ichikawa, Hitomi'
'Ishida, Shintaro'
'Iwamoto, Takeaki'

_publ_section_title
;
 Redox Reactions of a Stable Dialkylphosphinyl Radical
;
_journal_issue 12
_journal_name_full Organometallics
_journal_page_first 2714
_journal_paper_doi 10.1021/acs.organomet.5b00323
_journal_volume 34
_journal_year 2015
_chemical_formula_sum 'C37.5 H80 K N2 O6 P Si4'
_chemical_formula_weight 837.46
_space_group_IT_number 2
_space_group_name_Hall '-P 1'
_space_group_name_H-M_alt 'P -1'
_symmetry_cell_setting triclinic
_symmetry_space_group_name_H-M 'P -1'
_atom_sites_solution_hydrogens geom
_atom_sites_solution_primary direct
_atom_sites_solution_secondary difmap
_audit_creation_method SHELXL-97
_cell_angle_alpha 90.857(2)
_cell_angle_beta 94.5630(10)
_cell_angle_gamma 94.1250(10)
_cell_formula_units_Z 4
_cell_length_a 10.8771(13)
_cell_length_b 16.845(2)
_cell_length_c 26.510(3)
_cell_measurement_reflns_used 7099
_cell_measurement_temperature 100(2)
_cell_measurement_theta_max 27.86
_cell_measurement_theta_min 2.34
_cell_volume 4828.3(10)
_computing_cell_refinement 'APEX2 (Bruker AXS, 2006)'
_computing_data_collection 'APEX2 (Bruker AXS, 2006)'
_computing_data_reduction 'SAINT (Bruker AXS, 2004)'
_computing_molecular_graphics 'XSHEL (Bruker AXS,2002)'
_computing_publication_material 'XCIF (Bruker AXS, 2001)'
_computing_structure_refinement 'SHELXL-97 (Sheldrick, 1997)'
_computing_structure_solution 'SHELXS-97 (Sheldrick, 1997)'
_diffrn_ambient_temperature 100(2)
_diffrn_detector_area_resol_mean 8.333
_diffrn_measured_fraction_theta_full 0.995
_diffrn_measured_fraction_theta_max 0.995
_diffrn_measurement_device_type 'Bruker APEXII CCD area detector'
_diffrn_measurement_method 'phi and omega scans'
_diffrn_radiation_monochromator 'Bruker Helios multilayer confocal mirror'
_diffrn_radiation_source 'Bruker TXS fine-focus rotating anode'
_diffrn_radiation_type MoK\a
_diffrn_radiation_wavelength 0.71073
_diffrn_reflns_av_R_equivalents 0.0267
_diffrn_reflns_av_sigmaI/netI 0.0308
_diffrn_reflns_limit_h_max 12
_diffrn_reflns_limit_h_min -12
_diffrn_reflns_limit_k_max 20
_diffrn_reflns_limit_k_min -20
_diffrn_reflns_limit_l_max 31
_diffrn_reflns_limit_l_min -31
_diffrn_reflns_number 45804
_diffrn_reflns_theta_full 25.00
_diffrn_reflns_theta_max 25.00
_diffrn_reflns_theta_min 1.45
_exptl_absorpt_coefficient_mu 0.283
_exptl_absorpt_correction_T_max 0.9723
_exptl_absorpt_correction_T_min 0.9456
_exptl_absorpt_correction_type empirical
_exptl_absorpt_process_details
;
SADABS Sheldrick 1996
;
_exptl_crystal_colour orange
_exptl_crystal_density_diffrn 1.152
_exptl_crystal_density_method 'not measured'
_exptl_crystal_description block
_exptl_crystal_F_000 1828
_exptl_crystal_size_max 0.20
_exptl_crystal_size_mid 0.20
_exptl_crystal_size_min 0.10
_refine_diff_density_max 1.045
_refine_diff_density_min -0.599
_refine_diff_density_rms 0.069
_refine_ls_extinction_method none
_refine_ls_goodness_of_fit_ref 1.092
_refine_ls_hydrogen_treatment constr
_refine_ls_matrix_type full
_refine_ls_number_parameters 953
_refine_ls_number_reflns 16896
_refine_ls_number_restraints 0
_refine_ls_restrained_S_all 1.092
_refine_ls_R_factor_all 0.0663
_refine_ls_R_factor_gt 0.0533
_refine_ls_shift/su_max 0.001
_refine_ls_shift/su_mean 0.000
_refine_ls_structure_factor_coef Fsqd
_refine_ls_weighting_details 'calc w=1/[\s^2^(Fo^2^)+(0.0626P)^2^+7.0576P] where P=(Fo^2^+2Fc^2^)/3'
_refine_ls_weighting_scheme calc
_refine_ls_wR_factor_gt 0.1386
_refine_ls_wR_factor_ref 0.1497
_reflns_number_gt 13984
_reflns_number_total 16896
_reflns_threshold_expression >2sigma(I)
_cod_data_source_file om5b00323_si_002.cif
_cod_data_source_block compound_[K(crypt-222)]+1-
_cod_depositor_comments
;
The following automatic conversions were performed:

data name '_atom_site_symetry_multiplicity' was replaced with
'_atom_site_symmetry_multiplicity' as specified in the replacement
file
'/home/saulius/struct/COD-crude-data/automatic-downloads/DataCite-retrospective/ACS/depositions/lib/lists/replacement-tags.lst'.

Automatic conversion script
Id: cif_correct_tags 6909 2019-04-08 15:41:33Z antanas 

2020-05-08
Z value and formula fixed to values more according to usual
chemical conventions.                 miguel
;
_cod_original_formula_sum 'C75 H160 K2 N4 O12 P2 Si8'
_cod_original_formula_weight 1674.93
_cod_original_formula_units_Z 2
_cod_original_sg_symbol_H-M P-1
_cod_database_code 4087565

loop_
_symmetry_equiv_pos_as_xyz
'x, y, z'
'-x, -y, -z'

loop_
_atom_site_label
_atom_site_type_symbol
_atom_site_fract_x
_atom_site_fract_y
_atom_site_fract_z
_atom_site_U_iso_or_equiv
_atom_site_adp_type
_atom_site_occupancy
_atom_site_symmetry_multiplicity
_atom_site_calc_flag
_atom_site_refinement_flags
P1 P 0.03855(7) 0.74334(4) 0.59089(3) 0.02497(17) Uani 1 1 d .
C1 C 0.1508(2) 0.80815(16) 0.63787(11) 0.0231(6) Uani 1 1 d .
C2 C 0.1250(3) 0.77785(17) 0.69144(11) 0.0260(6) Uani 1 1 d .
H1 H 0.1786 0.7343 0.7006 0.031 Uiso 1 1 calc R
H2 H 0.1446 0.8217 0.7167 0.031 Uiso 1 1 calc R
C3 C -0.0119(3) 0.74732(18) 0.69222(11) 0.0264(6) Uani 1 1 d .
H3 H -0.0637 0.7931 0.6941 0.032 Uiso 1 1 calc R
H4 H -0.0227 0.7147 0.7225 0.032 Uiso 1 1 calc R
C4 C -0.0540(2) 0.69660(16) 0.64394(11) 0.0241(6) Uani 1 1 d .
Si1 Si 0.31399(7) 0.78799(5) 0.62639(3) 0.02609(19) Uani 1 1 d .
C5 C 0.3586(3) 0.83033(18) 0.56478(13) 0.0330(7) Uani 1 1 d .
H5 H 0.3029 0.8062 0.5370 0.050 Uiso 1 1 calc R
H6 H 0.4439 0.8188 0.5597 0.050 Uiso 1 1 calc R
H7 H 0.3524 0.8881 0.5655 0.050 Uiso 1 1 calc R
C6 C 0.3442(3) 0.67978(18) 0.62293(14) 0.0352(7) Uani 1 1 d .
H8 H 0.3583 0.6597 0.6573 0.053 Uiso 1 1 calc R
H9 H 0.4175 0.6735 0.6044 0.053 Uiso 1 1 calc R
H10 H 0.2725 0.6497 0.6053 0.053 Uiso 1 1 calc R
C7 C 0.4269(3) 0.8313(2) 0.67943(14) 0.0375(8) Uani 1 1 d .
H11 H 0.4128 0.8874 0.6851 0.056 Uiso 1 1 calc R
H12 H 0.5116 0.8269 0.6702 0.056 Uiso 1 1 calc R
H13 H 0.4146 0.8018 0.7105 0.056 Uiso 1 1 calc R
Si2 Si 0.11870(7) 0.91569(5) 0.62907(3) 0.02782(19) Uani 1 1 d .
C8 C 0.0758(3) 0.94155(19) 0.56141(14) 0.0415(8) Uani 1 1 d .
H14 H -0.0012 0.9111 0.5492 0.062 Uiso 1 1 calc R
H15 H 0.1420 0.9284 0.5404 0.062 Uiso 1 1 calc R
H16 H 0.0643 0.9986 0.5594 0.062 Uiso 1 1 calc R
C9 C -0.0042(3) 0.94965(19) 0.66847(14) 0.0393(8) Uani 1 1 d .
H17 H -0.0848 0.9246 0.6555 0.059 Uiso 1 1 calc R
H18 H -0.0058 1.0077 0.6668 0.059 Uiso 1 1 calc R
H19 H 0.0139 0.9345 0.7037 0.059 Uiso 1 1 calc R
C10 C 0.2550(3) 0.98779(18) 0.64999(14) 0.0385(8) Uani 1 1 d .
H20 H 0.2333 1.0423 0.6433 0.058 Uiso 1 1 calc R
H21 H 0.3259 0.9761 0.6312 0.058 Uiso 1 1 calc R
H22 H 0.2764 0.9823 0.6863 0.058 Uiso 1 1 calc R
Si3 Si -0.22208(7) 0.71072(5) 0.62711(3) 0.02733(19) Uani 1 1 d .
C11 C -0.2803(3) 0.6518(2) 0.56848(13) 0.0390(8) Uani 1 1 d .
H23 H -0.2359 0.6715 0.5399 0.059 Uiso 1 1 calc R
H24 H -0.3690 0.6577 0.5614 0.059 Uiso 1 1 calc R
H25 H -0.2665 0.5955 0.5735 0.059 Uiso 1 1 calc R
C12 C -0.3196(3) 0.6811(2) 0.68052(13) 0.0377(8) Uani 1 1 d .
H26 H -0.3239 0.6231 0.6838 0.057 Uiso 1 1 calc R
H27 H -0.4032 0.6985 0.6733 0.057 Uiso 1 1 calc R
H28 H -0.2824 0.7064 0.7122 0.057 Uiso 1 1 calc R
C13 C -0.2577(3) 0.8159(2) 0.61448(13) 0.0364(8) Uani 1 1 d .
H29 H -0.2541 0.8459 0.6466 0.055 Uiso 1 1 calc R
H30 H -0.3407 0.8165 0.5972 0.055 Uiso 1 1 calc R
H31 H -0.1969 0.8404 0.5930 0.055 Uiso 1 1 calc R
Si4 Si -0.02141(7) 0.58831(5) 0.64959(4) 0.0299(2) Uani 1 1 d .
C14 C 0.0012(4) 0.5385(2) 0.58771(15) 0.0472(9) Uani 1 1 d .
H32 H -0.0703 0.5455 0.5637 0.071 Uiso 1 1 calc R
H33 H 0.0095 0.4816 0.5929 0.071 Uiso 1 1 calc R
H34 H 0.0763 0.5624 0.5742 0.071 Uiso 1 1 calc R
C15 C -0.1488(3) 0.52377(19) 0.67713(15) 0.0413(8) Uani 1 1 d .
H35 H -0.2249 0.5238 0.6547 0.062 Uiso 1 1 calc R
H36 H -0.1634 0.5450 0.7106 0.062 Uiso 1 1 calc R
H37 H -0.1238 0.4692 0.6803 0.062 Uiso 1 1 calc R
C16 C 0.1154(3) 0.57253(19) 0.69522(15) 0.0421(9) Uani 1 1 d .
H38 H 0.1238 0.5153 0.6990 0.063 Uiso 1 1 calc R
H39 H 0.1033 0.5965 0.7282 0.063 Uiso 1 1 calc R
H40 H 0.1905 0.5975 0.6823 0.063 Uiso 1 1 calc R
P2 P 0.08062(8) 0.25332(5) 0.87995(3) 0.0341(2) Uani 1 1 d .
C17 C -0.0769(3) 0.19752(19) 0.89049(12) 0.0308(7) Uani 1 1 d .
C18 C -0.1182(3) 0.1552(2) 0.83857(12) 0.0334(7) Uani 1 1 d .
H41 H -0.0834 0.1025 0.8375 0.040 Uiso 1 1 calc R
H42 H -0.2095 0.1465 0.8349 0.040 Uiso 1 1 calc R
C19 C -0.0748(3) 0.2048(2) 0.79490(12) 0.0342(7) Uani 1 1 d .
H43 H -0.1283 0.2495 0.7892 0.041 Uiso 1 1 calc R
H44 H -0.0815 0.1715 0.7636 0.041 Uiso 1 1 calc R
C20 C 0.0618(3) 0.23815(18) 0.80704(12) 0.0311(7) Uani 1 1 d .
Si5 Si -0.05165(8) 0.11805(6) 0.93905(3) 0.0344(2) Uani 1 1 d .
C21 C 0.0776(3) 0.0539(2) 0.92706(13) 0.0428(8) Uani 1 1 d .
H45 H 0.1477 0.0871 0.9160 0.064 Uiso 1 1 calc R
H46 H 0.0490 0.0140 0.9006 0.064 Uiso 1 1 calc R
H47 H 0.1034 0.0271 0.9583 0.064 Uiso 1 1 calc R
C22 C -0.0154(3) 0.1616(2) 1.00458(13) 0.0454(9) Uani 1 1 d .
H48 H -0.0038 0.1186 1.0286 0.068 Uiso 1 1 calc R
H49 H -0.0839 0.1921 1.0138 0.068 Uiso 1 1 calc R
H50 H 0.0605 0.1969 1.0055 0.068 Uiso 1 1 calc R
C23 C -0.1923(3) 0.0454(2) 0.93934(14) 0.0447(9) Uani 1 1 d .
H51 H -0.1719 -0.0003 0.9600 0.067 Uiso 1 1 calc R
H52 H -0.2184 0.0271 0.9046 0.067 Uiso 1 1 calc R
H53 H -0.2596 0.0718 0.9535 0.067 Uiso 1 1 calc R
Si6 Si -0.18438(8) 0.27242(6) 0.91080(4) 0.0399(2) Uani 1 1 d .
C24 C -0.1041(4) 0.3553(3) 0.95166(18) 0.0628(12) Uani 1 1 d .
H54 H -0.0763 0.3344 0.9846 0.094 Uiso 1 1 calc R
H55 H -0.1615 0.3965 0.9565 0.094 Uiso 1 1 calc R
H56 H -0.0326 0.3783 0.9353 0.094 Uiso 1 1 calc R
C25 C -0.3175(3) 0.2274(3) 0.94518(15) 0.0530(10) Uani 1 1 d .
H57 H -0.3614 0.1840 0.9245 0.080 Uiso 1 1 calc R
H58 H -0.3746 0.2683 0.9513 0.080 Uiso 1 1 calc R
H59 H -0.2857 0.2065 0.9776 0.080 Uiso 1 1 calc R
C26 C -0.2702(3) 0.3219(2) 0.85782(17) 0.0541(10) Uani 1 1 d .
H60 H -0.2119 0.3424 0.8340 0.081 Uiso 1 1 calc R
H61 H -0.3124 0.3660 0.8713 0.081 Uiso 1 1 calc R
H62 H -0.3312 0.2832 0.8403 0.081 Uiso 1 1 calc R
Si7 Si 0.08296(8) 0.33743(5) 0.77561(4) 0.0351(2) Uani 1 1 d .
C27 C -0.0060(4) 0.4182(2) 0.80147(15) 0.0461(9) Uani 1 1 d .
H63 H -0.0921 0.4118 0.7871 0.069 Uiso 1 1 calc R
H64 H 0.0311 0.4702 0.7924 0.069 Uiso 1 1 calc R
H65 H -0.0035 0.4147 0.8384 0.069 Uiso 1 1 calc R
C28 C 0.2493(3) 0.3781(2) 0.78096(16) 0.0461(9) Uani 1 1 d .
H66 H 0.2556 0.4308 0.7659 0.069 Uiso 1 1 calc R
H67 H 0.2989 0.3422 0.7630 0.069 Uiso 1 1 calc R
H68 H 0.2802 0.3823 0.8167 0.069 Uiso 1 1 calc R
C29 C 0.0284(4) 0.3286(2) 0.70590(14) 0.0438(8) Uani 1 1 d .
H69 H -0.0604 0.3126 0.7022 0.066 Uiso 1 1 calc R
H70 H 0.0736 0.2885 0.6895 0.066 Uiso 1 1 calc R
H71 H 0.0436 0.3801 0.6900 0.066 Uiso 1 1 calc R
Si8 Si 0.17857(9) 0.16804(5) 0.78899(3) 0.0338(2) Uani 1 1 d .
C30 C 0.3311(3) 0.1840(2) 0.82751(14) 0.0458(9) Uani 1 1 d .
H72 H 0.3621 0.2399 0.8259 0.069 Uiso 1 1 calc R
H73 H 0.3906 0.1500 0.8140 0.069 Uiso 1 1 calc R
H74 H 0.3203 0.1705 0.8628 0.069 Uiso 1 1 calc R
C31 C 0.2169(3) 0.1758(2) 0.72061(13) 0.0407(8) Uani 1 1 d .
H75 H 0.1416 0.1637 0.6982 0.061 Uiso 1 1 calc R
H76 H 0.2779 0.1377 0.7138 0.061 Uiso 1 1 calc R
H77 H 0.2511 0.2299 0.7145 0.061 Uiso 1 1 calc R
C32 C 0.1240(4) 0.0602(2) 0.79262(14) 0.0477(9) Uani 1 1 d .
H78 H 0.1235 0.0451 0.8282 0.072 Uiso 1 1 calc R
H79 H 0.1797 0.0275 0.7755 0.072 Uiso 1 1 calc R
H80 H 0.0401 0.0515 0.7761 0.072 Uiso 1 1 calc R
K1 K 0.54891(6) 0.25870(3) 0.60507(3) 0.02711(15) Uani 1 1 d .
N1 N 0.4215(2) 0.41521(13) 0.60462(10) 0.0263(5) Uani 1 1 d .
C33 C 0.3954(3) 0.43716(18) 0.65626(12) 0.0313(7) Uani 1 1 d .
H81 H 0.3173 0.4082 0.6644 0.038 Uiso 1 1 calc R
H82 H 0.3838 0.4949 0.6579 0.038 Uiso 1 1 calc R
C34 C 0.4972(3) 0.41857(18) 0.69523(13) 0.0337(7) Uani 1 1 d .
H83 H 0.5769 0.4450 0.6866 0.040 Uiso 1 1 calc R
H84 H 0.4793 0.4384 0.7290 0.040 Uiso 1 1 calc R
O1 O 0.5047(2) 0.33470(12) 0.69584(8) 0.0332(5) Uani 1 1 d .
C35 C 0.5820(3) 0.3118(2) 0.73817(13) 0.0421(8) Uani 1 1 d .
H85 H 0.5517 0.3316 0.7699 0.051 Uiso 1 1 calc R
H86 H 0.6676 0.3350 0.7359 0.051 Uiso 1 1 calc R
C36 C 0.5802(3) 0.2228(2) 0.73831(14) 0.0430(8) Uani 1 1 d .
H87 H 0.6220 0.2054 0.7704 0.052 Uiso 1 1 calc R
H88 H 0.4937 0.1995 0.7357 0.052 Uiso 1 1 calc R
O2 O 0.6415(2) 0.19624(13) 0.69686(9) 0.0364(5) Uani 1 1 d .
C37 C 0.6523(3) 0.1124(2) 0.69853(15) 0.0435(9) Uani 1 1 d .
H89 H 0.5693 0.0839 0.6938 0.052 Uiso 1 1 calc R
H90 H 0.6917 0.0982 0.7318 0.052 Uiso 1 1 calc R
C38 C 0.7297(3) 0.0888(2) 0.65702(15) 0.0445(9) Uani 1 1 d .
H91 H 0.8109 0.1196 0.6615 0.053 Uiso 1 1 calc R
H92 H 0.7445 0.0317 0.6603 0.053 Uiso 1 1 calc R
N2 N 0.6738(2) 0.10167(15) 0.60611(11) 0.0362(6) Uani 1 1 d .
C39 C 0.7679(3) 0.10313(18) 0.56904(15) 0.0408(8) Uani 1 1 d .
H93 H 0.7260 0.0937 0.5347 0.049 Uiso 1 1 calc R
H94 H 0.8220 0.0591 0.5761 0.049 Uiso 1 1 calc R
C40 C 0.8471(3) 0.18088(19) 0.56983(15) 0.0397(8) Uani 1 1 d .
H95 H 0.8894 0.1915 0.6040 0.048 Uiso 1 1 calc R
H96 H 0.9107 0.1781 0.5453 0.048 Uiso 1 1 calc R
O3 O 0.76826(18) 0.24263(12) 0.55670(9) 0.0327(5) Uani 1 1 d .
C41 C 0.8367(3) 0.31514(18) 0.54607(14) 0.0351(7) Uani 1 1 d .
H97 H 0.8977 0.3050 0.5214 0.042 Uiso 1 1 calc R
H98 H 0.8819 0.3380 0.5775 0.042 Uiso 1 1 calc R
C42 C 0.7472(3) 0.37183(18) 0.52475(13) 0.0323(7) Uani 1 1 d .
H99 H 0.7929 0.4209 0.5141 0.039 Uiso 1 1 calc R
H100 H 0.6985 0.3472 0.4947 0.039 Uiso 1 1 calc R
O4 O 0.66624(18) 0.39129(11) 0.56215(8) 0.0283(5) Uani 1 1 d .
C43 C 0.5770(3) 0.44326(16) 0.54214(12) 0.0289(7) Uani 1 1 d .
H101 H 0.5174 0.4139 0.5171 0.035 Uiso 1 1 calc R
H102 H 0.6189 0.4880 0.5248 0.035 Uiso 1 1 calc R
C44 C 0.5092(3) 0.47504(16) 0.58496(12) 0.0289(7) Uani 1 1 d .
H103 H 0.5704 0.4945 0.6128 0.035 Uiso 1 1 calc R
H104 H 0.4639 0.5209 0.5728 0.035 Uiso 1 1 calc R
C45 C 0.3059(3) 0.40795(17) 0.57134(12) 0.0300(7) Uani 1 1 d .
H105 H 0.3263 0.4141 0.5358 0.036 Uiso 1 1 calc R
H106 H 0.2545 0.4518 0.5797 0.036 Uiso 1 1 calc R
C46 C 0.2318(3) 0.32974(18) 0.57584(13) 0.0326(7) Uani 1 1 d .
H107 H 0.2131 0.3215 0.6114 0.039 Uiso 1 1 calc R
H108 H 0.1527 0.3294 0.5546 0.039 Uiso 1 1 calc R
O5 O 0.30321(18) 0.26822(11) 0.55939(8) 0.0299(5) Uani 1 1 d .
C47 C 0.2315(3) 0.19442(18) 0.55218(14) 0.0375(8) Uani 1 1 d .
H109 H 0.1584 0.2007 0.5283 0.045 Uiso 1 1 calc R
H110 H 0.2024 0.1762 0.5848 0.045 Uiso 1 1 calc R
C48 C 0.3100(3) 0.13515(19) 0.53162(14) 0.0385(8) Uani 1 1 d .
H111 H 0.2597 0.0846 0.5235 0.046 Uiso 1 1 calc R
H112 H 0.3430 0.1550 0.5001 0.046 Uiso 1 1 calc R
O6 O 0.4103(2) 0.12144(12) 0.56810(9) 0.0346(5) Uani 1 1 d .
C49 C 0.4833(3) 0.06210(18) 0.54958(14) 0.0389(8) Uani 1 1 d .
H113 H 0.5275 0.0830 0.5208 0.047 Uiso 1 1 calc R
H114 H 0.4293 0.0147 0.5375 0.047 Uiso 1 1 calc R
C50 C 0.5755(3) 0.03905(18) 0.59135(15) 0.0426(9) Uani 1 1 d .
H115 H 0.5308 0.0249 0.6214 0.051 Uiso 1 1 calc R
H116 H 0.6142 -0.0090 0.5803 0.051 Uiso 1 1 calc R
K2 K 0.38118(6) 0.23641(4) 0.12941(3) 0.03241(16) Uani 1 1 d .
N3 N 0.1905(3) 0.35956(17) 0.12420(10) 0.0392(7) Uani 1 1 d .
C51 C 0.1311(3) 0.3596(2) 0.07184(13) 0.0450(9) Uani 1 1 d .
H117 H 0.0896 0.4096 0.0669 0.054 Uiso 1 1 calc R
H118 H 0.0666 0.3148 0.0676 0.054 Uiso 1 1 calc R
C52 C 0.2200(3) 0.3521(2) 0.03163(13) 0.0457(9) Uani 1 1 d .
H119 H 0.1756 0.3549 -0.0023 0.055 Uiso 1 1 calc R
H120 H 0.2852 0.3964 0.0353 0.055 Uiso 1 1 calc R
O7 O 0.2743(2) 0.27856(16) 0.03643(8) 0.0406(6) Uani 1 1 d .
C53 C 0.3360(3) 0.2581(3) -0.00719(12) 0.0459(9) Uani 1 1 d .
H121 H 0.4088 0.2960 -0.0102 0.055 Uiso 1 1 calc R
H122 H 0.2793 0.2612 -0.0381 0.055 Uiso 1 1 calc R
C54 C 0.3759(3) 0.1768(3) -0.00214(13) 0.0481(10) Uani 1 1 d .
H123 H 0.3039 0.1394 0.0032 0.058 Uiso 1 1 calc R
H124 H 0.4115 0.1603 -0.0335 0.058 Uiso 1 1 calc R
O8 O 0.4664(2) 0.17447(17) 0.03984(9) 0.0456(6) Uani 1 1 d .
C55 C 0.5186(4) 0.1003(3) 0.04305(15) 0.0597(11) Uani 1 1 d .
H125 H 0.5533 0.0875 0.0107 0.072 Uiso 1 1 calc R
H126 H 0.4541 0.0580 0.0494 0.072 Uiso 1 1 calc R
C56 C 0.6193(4) 0.1042(3) 0.08557(16) 0.0651(13) Uani 1 1 d .
H127 H 0.6643 0.0553 0.0844 0.078 Uiso 1 1 calc R
H128 H 0.6788 0.1501 0.0805 0.078 Uiso 1 1 calc R
N4 N 0.5724(3) 0.1122(2) 0.13605(12) 0.0514(8) Uani 1 1 d .
C57 C 0.6740(4) 0.1416(3) 0.17358(16) 0.0618(12) Uani 1 1 d .
H129 H 0.7483 0.1132 0.1678 0.074 Uiso 1 1 calc R
H130 H 0.6499 0.1284 0.2079 0.074 Uiso 1 1 calc R
C58 C 0.7074(3) 0.2303(3) 0.17203(16) 0.0585(11) Uani 1 1 d .
H131 H 0.7808 0.2446 0.1958 0.070 Uiso 1 1 calc R
H132 H 0.7284 0.2448 0.1375 0.070 Uiso 1 1 calc R
O9 O 0.6088(2) 0.27208(17) 0.18531(10) 0.0498(7) Uani 1 1 d .
C59 C 0.6407(4) 0.3573(3) 0.19297(16) 0.0601(12) Uani 1 1 d .
H133 H 0.7124 0.3657 0.2184 0.072 Uiso 1 1 calc R
H134 H 0.6646 0.3806 0.1608 0.072 Uiso 1 1 calc R
C60 C 0.5368(4) 0.3975(3) 0.21027(16) 0.0569(11) Uani 1 1 d .
H135 H 0.5074 0.3715 0.2408 0.068 Uiso 1 1 calc R
H136 H 0.5630 0.4539 0.2191 0.068 Uiso 1 1 calc R
O10 O 0.4404(2) 0.39321(16) 0.17061(9) 0.0498(7) Uani 1 1 d .
C61 C 0.3410(4) 0.4397(2) 0.18281(15) 0.0506(9) Uani 1 1 d .
H137 H 0.3730 0.4951 0.1917 0.061 Uiso 1 1 calc R
H138 H 0.3010 0.4169 0.2122 0.061 Uiso 1 1 calc R
C62 C 0.2492(4) 0.4389(2) 0.13760(15) 0.0505(9) Uani 1 1 d .
H139 H 0.1843 0.4750 0.1445 0.061 Uiso 1 1 calc R
H140 H 0.2916 0.4598 0.1083 0.061 Uiso 1 1 calc R
C63 C 0.0972(3) 0.3372(2) 0.15972(14) 0.0466(9) Uani 1 1 d .
H141 H 0.0226 0.3661 0.1509 0.056 Uiso 1 1 calc R
H142 H 0.1302 0.3547 0.1943 0.056 Uiso 1 1 calc R
C64 C 0.0605(3) 0.2501(2) 0.15988(14) 0.0445(9) Uani 1 1 d .
H143 H -0.0093 0.2400 0.1813 0.053 Uiso 1 1 calc R
H144 H 0.0332 0.2309 0.1250 0.053 Uiso 1 1 calc R
O11 O 0.16249(19) 0.20872(14) 0.17896(9) 0.0379(5) Uani 1 1 d .
C65 C 0.1273(3) 0.1266(2) 0.18688(15) 0.0497(10) Uani 1 1 d .
H145 H 0.0976 0.1000 0.1542 0.060 Uiso 1 1 calc R
H146 H 0.0592 0.1222 0.2096 0.060 Uiso 1 1 calc R
C66 C 0.2351(4) 0.0873(2) 0.20984(15) 0.0495(9) Uani 1 1 d .
H147 H 0.2694 0.1167 0.2410 0.059 Uiso 1 1 calc R
H148 H 0.2092 0.0322 0.2190 0.059 Uiso 1 1 calc R
O12 O 0.3268(2) 0.08617(14) 0.17446(9) 0.0423(6) Uani 1 1 d .
C67 C 0.4292(4) 0.0431(2) 0.19285(15) 0.0514(10) Uani 1 1 d .
H149 H 0.3992 -0.0104 0.2035 0.062 Uiso 1 1 calc R
H150 H 0.4738 0.0716 0.2226 0.062 Uiso 1 1 calc R
C68 C 0.5147(4) 0.0357(3) 0.15150(17) 0.0600(11) Uani 1 1 d .
H151 H 0.5807 0.0011 0.1631 0.072 Uiso 1 1 calc R
H152 H 0.4677 0.0093 0.1216 0.072 Uiso 1 1 calc R
C69 C 0.6201(4) 0.5102(3) 0.07819(15) 0.0520(10) Uani 1 1 d .
C70 C 0.5737(4) 0.4344(3) 0.06273(18) 0.0686(13) Uani 1 1 d .
H153 H 0.4869 0.4235 0.0565 0.082 Uiso 1 1 calc R
C71 C 0.6520(4) 0.3731(3) 0.05608(17) 0.0655(12) Uani 1 1 d .
H154 H 0.6188 0.3216 0.0449 0.079 Uiso 1 1 calc R
C72 C 0.7778(4) 0.3887(3) 0.06590(18) 0.0658(12) Uani 1 1 d .
H155 H 0.8320 0.3476 0.0619 0.079 Uiso 1 1 calc R
C73 C 0.8252(4) 0.4645(3) 0.08162(18) 0.0659(12) Uani 1 1 d .
H156 H 0.9120 0.4756 0.0880 0.079 Uiso 1 1 calc R
C74 C 0.7458(4) 0.5240(3) 0.08795(17) 0.0619(11) Uani 1 1 d .
H157 H 0.7790 0.5755 0.0993 0.074 Uiso 1 1 calc R
C75 C 0.5346(5) 0.5721(3) 0.0874(2) 0.0815(15) Uani 1 1 d .
H158 H 0.4903 0.5587 0.1172 0.122 Uiso 1 1 calc R
H159 H 0.4750 0.5750 0.0578 0.122 Uiso 1 1 calc R
H160 H 0.5816 0.6237 0.0931 0.122 Uiso 1 1 calc R

loop_
_atom_site_aniso_label
_atom_site_aniso_U_11
_atom_site_aniso_U_22
_atom_site_aniso_U_33
_atom_site_aniso_U_23
_atom_site_aniso_U_13
_atom_site_aniso_U_12
P1 0.0210(4) 0.0238(4) 0.0291(4) 0.0004(3) 0.0016(3) -0.0045(3)
C1 0.0165(13) 0.0188(13) 0.0334(16) -0.0014(11) -0.0005(11) 0.0001(10)
C2 0.0186(14) 0.0255(15) 0.0328(16) 0.0003(12) -0.0034(12) -0.0003(11)
C3 0.0192(14) 0.0305(15) 0.0292(16) 0.0029(12) 0.0004(12) 0.0007(12)
C4 0.0159(13) 0.0241(14) 0.0315(16) 0.0022(12) 0.0001(11) -0.0019(11)
Si1 0.0159(4) 0.0210(4) 0.0412(5) 0.0001(3) 0.0026(3) 0.0000(3)
C5 0.0253(16) 0.0278(16) 0.046(2) -0.0002(14) 0.0075(14) -0.0012(12)
C6 0.0221(15) 0.0275(16) 0.057(2) 0.0012(15) 0.0062(14) 0.0054(12)
C7 0.0201(15) 0.0390(18) 0.052(2) -0.0029(15) -0.0018(14) 0.0001(13)
Si2 0.0234(4) 0.0190(4) 0.0411(5) -0.0002(3) 0.0016(3) 0.0026(3)
C8 0.049(2) 0.0273(17) 0.048(2) 0.0089(15) 0.0000(17) 0.0059(15)
C9 0.0303(17) 0.0295(17) 0.059(2) -0.0072(15) 0.0045(16) 0.0080(13)
C10 0.0351(18) 0.0220(15) 0.058(2) -0.0044(15) 0.0057(16) 0.0000(13)
Si3 0.0157(4) 0.0321(4) 0.0332(5) 0.0062(4) -0.0025(3) -0.0014(3)
C11 0.0304(17) 0.0439(19) 0.0395(19) 0.0048(15) -0.0074(14) -0.0087(14)
C12 0.0197(15) 0.047(2) 0.047(2) 0.0108(16) 0.0038(14) 0.0039(14)
C13 0.0198(15) 0.0420(18) 0.047(2) 0.0101(15) -0.0028(14) 0.0055(13)
Si4 0.0200(4) 0.0226(4) 0.0467(5) 0.0046(4) 0.0019(4) -0.0025(3)
C14 0.050(2) 0.0263(17) 0.066(3) -0.0072(16) 0.0091(19) -0.0010(15)
C15 0.0270(17) 0.0314(17) 0.065(2) 0.0163(16) 0.0012(16) -0.0033(13)
C16 0.0226(16) 0.0307(17) 0.072(3) 0.0157(16) -0.0008(16) 0.0008(13)
P2 0.0274(4) 0.0426(5) 0.0305(4) -0.0037(4) -0.0054(3) 0.0001(3)
C17 0.0227(15) 0.0392(17) 0.0299(17) 0.0011(13) -0.0032(12) 0.0036(13)
C18 0.0287(16) 0.0413(18) 0.0286(17) 0.0016(14) -0.0079(13) 0.0025(14)
C19 0.0300(17) 0.0391(18) 0.0313(17) 0.0028(14) -0.0069(13) -0.0021(13)
C20 0.0287(16) 0.0319(16) 0.0317(17) -0.0008(13) -0.0018(13) 0.0016(13)
Si5 0.0318(5) 0.0452(5) 0.0257(5) 0.0030(4) -0.0034(4) 0.0048(4)
C21 0.047(2) 0.048(2) 0.0338(19) 0.0088(15) -0.0064(16) 0.0163(17)
C22 0.044(2) 0.063(2) 0.0287(18) 0.0000(16) -0.0030(15) 0.0050(17)
C23 0.044(2) 0.054(2) 0.0353(19) 0.0053(16) 0.0006(16) -0.0025(17)
Si6 0.0275(5) 0.0487(6) 0.0432(6) -0.0069(4) -0.0053(4) 0.0104(4)
C24 0.041(2) 0.066(3) 0.080(3) -0.027(2) -0.005(2) 0.0115(19)
C25 0.039(2) 0.072(3) 0.050(2) 0.000(2) 0.0096(18) 0.0139(19)
C26 0.036(2) 0.055(2) 0.072(3) 0.008(2) 0.0002(19) 0.0183(18)
Si7 0.0331(5) 0.0299(5) 0.0421(5) 0.0013(4) 0.0026(4) 0.0016(4)
C27 0.048(2) 0.0369(19) 0.055(2) 0.0040(17) 0.0087(18) 0.0087(16)
C28 0.041(2) 0.0366(19) 0.060(2) -0.0057(17) 0.0063(17) -0.0032(15)
C29 0.051(2) 0.0353(18) 0.046(2) 0.0088(16) 0.0048(17) 0.0057(16)
Si8 0.0382(5) 0.0321(5) 0.0312(5) -0.0018(4) 0.0005(4) 0.0054(4)
C30 0.0380(19) 0.057(2) 0.044(2) -0.0040(17) 0.0006(16) 0.0156(17)
C31 0.045(2) 0.0385(19) 0.0382(19) -0.0033(15) 0.0036(16) 0.0043(15)
C32 0.065(3) 0.0368(19) 0.043(2) 0.0001(16) 0.0115(18) 0.0082(17)
K1 0.0219(3) 0.0183(3) 0.0414(4) 0.0033(3) 0.0038(3) 0.0010(2)
N1 0.0235(12) 0.0193(12) 0.0361(14) 0.0015(10) 0.0012(11) 0.0028(9)
C33 0.0311(16) 0.0224(15) 0.0412(18) 0.0017(13) 0.0041(14) 0.0056(12)
C34 0.0346(17) 0.0286(16) 0.0373(18) 0.0007(13) 0.0002(14) 0.0016(13)
O1 0.0335(12) 0.0290(11) 0.0367(12) 0.0054(9) -0.0041(10) 0.0074(9)
C35 0.0400(19) 0.050(2) 0.0367(19) 0.0032(16) -0.0062(15) 0.0137(16)
C36 0.0407(19) 0.046(2) 0.043(2) 0.0155(16) -0.0009(16) 0.0123(16)
O2 0.0320(12) 0.0327(12) 0.0459(14) 0.0121(10) 0.0033(10) 0.0091(9)
C37 0.041(2) 0.0319(18) 0.058(2) 0.0184(16) 0.0003(17) 0.0092(15)
C38 0.0366(19) 0.0307(17) 0.069(3) 0.0135(17) 0.0051(17) 0.0145(14)
N2 0.0308(14) 0.0211(13) 0.0577(19) 0.0061(12) 0.0070(13) 0.0051(11)
C39 0.0345(18) 0.0234(16) 0.068(2) 0.0037(15) 0.0148(17) 0.0107(13)
C40 0.0246(16) 0.0302(17) 0.066(2) 0.0014(16) 0.0102(16) 0.0079(13)
O3 0.0216(10) 0.0221(10) 0.0549(14) 0.0014(9) 0.0074(10) 0.0011(8)
C41 0.0251(16) 0.0292(16) 0.052(2) -0.0006(14) 0.0119(14) -0.0045(13)
C42 0.0319(17) 0.0240(15) 0.0416(19) 0.0004(13) 0.0104(14) -0.0029(12)
O4 0.0260(11) 0.0203(10) 0.0387(12) 0.0025(9) 0.0040(9) 0.0014(8)
C43 0.0313(16) 0.0164(13) 0.0387(18) 0.0048(12) 0.0026(13) -0.0002(12)
C44 0.0307(16) 0.0175(14) 0.0386(18) 0.0027(12) 0.0028(13) 0.0017(12)
C45 0.0262(15) 0.0255(15) 0.0382(18) 0.0031(13) -0.0026(13) 0.0068(12)
C46 0.0224(15) 0.0324(16) 0.0432(19) 0.0015(14) 0.0026(13) 0.0038(12)
O5 0.0206(10) 0.0223(10) 0.0461(13) 0.0032(9) 0.0024(9) -0.0035(8)
C47 0.0278(16) 0.0280(16) 0.055(2) 0.0043(15) -0.0005(15) -0.0084(13)
C48 0.0356(18) 0.0275(16) 0.050(2) -0.0006(15) -0.0042(15) -0.0097(13)
O6 0.0346(12) 0.0199(10) 0.0491(14) -0.0001(9) 0.0052(10) -0.0007(9)
C49 0.0417(19) 0.0173(14) 0.058(2) -0.0031(14) 0.0093(16) -0.0037(13)
C50 0.0414(19) 0.0175(15) 0.071(3) 0.0048(15) 0.0152(18) 0.0014(13)
K2 0.0196(3) 0.0502(4) 0.0270(3) 0.0042(3) 0.0009(3) 0.0001(3)
N3 0.0382(16) 0.0466(17) 0.0321(15) -0.0031(12) -0.0038(12) 0.0074(13)
C51 0.0363(19) 0.065(2) 0.0337(19) -0.0005(17) -0.0057(15) 0.0141(17)
C52 0.0375(19) 0.067(2) 0.0317(19) 0.0077(17) -0.0080(15) 0.0046(17)
O7 0.0264(11) 0.0736(17) 0.0228(11) 0.0025(11) 0.0008(9) 0.0100(11)
C53 0.0253(17) 0.090(3) 0.0214(17) -0.0004(17) -0.0006(13) 0.0036(18)
C54 0.0278(18) 0.085(3) 0.0310(19) -0.0115(18) 0.0034(14) 0.0039(18)
O8 0.0287(12) 0.0798(18) 0.0299(13) -0.0021(12) 0.0042(10) 0.0150(12)
C55 0.057(3) 0.083(3) 0.045(2) 0.002(2) 0.022(2) 0.027(2)
C56 0.051(2) 0.102(4) 0.050(2) 0.011(2) 0.018(2) 0.042(2)
N4 0.0375(17) 0.078(2) 0.0433(18) 0.0191(16) 0.0129(14) 0.0211(16)
C57 0.035(2) 0.103(4) 0.050(2) 0.019(2) -0.0013(18) 0.030(2)
C58 0.034(2) 0.094(3) 0.046(2) 0.026(2) -0.0031(17) -0.002(2)
O9 0.0231(12) 0.0737(18) 0.0503(16) 0.0211(13) -0.0072(11) -0.0060(12)
C59 0.051(2) 0.074(3) 0.046(2) 0.016(2) -0.0200(19) -0.034(2)
C60 0.051(2) 0.064(3) 0.049(2) -0.001(2) -0.0181(19) -0.015(2)
O10 0.0522(16) 0.0556(16) 0.0353(14) 0.0053(11) -0.0183(12) -0.0175(13)
C61 0.060(2) 0.043(2) 0.047(2) -0.0055(17) -0.0042(19) 0.0066(18)
C62 0.060(2) 0.049(2) 0.041(2) 0.0004(17) -0.0058(18) 0.0097(19)
C63 0.038(2) 0.069(3) 0.0347(19) -0.0048(17) 0.0046(15) 0.0183(18)
C64 0.0247(17) 0.073(3) 0.0357(19) -0.0085(17) 0.0046(14) 0.0033(16)
O11 0.0244(11) 0.0508(14) 0.0375(13) -0.0030(11) 0.0047(9) -0.0054(10)
C65 0.039(2) 0.057(2) 0.052(2) -0.0066(18) 0.0178(17) -0.0187(17)
C66 0.053(2) 0.049(2) 0.047(2) 0.0050(17) 0.0194(18) -0.0089(18)
O12 0.0424(14) 0.0466(14) 0.0385(13) 0.0031(11) 0.0114(11) -0.0011(11)
C67 0.057(2) 0.049(2) 0.050(2) 0.0152(18) 0.0084(19) 0.0093(18)
C68 0.063(3) 0.064(3) 0.058(3) 0.011(2) 0.010(2) 0.029(2)
C69 0.049(2) 0.060(2) 0.048(2) -0.0008(19) 0.0070(18) 0.0059(19)
C70 0.048(2) 0.092(4) 0.065(3) -0.014(3) -0.006(2) 0.010(2)
C71 0.056(3) 0.080(3) 0.060(3) -0.015(2) 0.005(2) 0.002(2)
C72 0.057(3) 0.077(3) 0.064(3) -0.012(2) 0.011(2) 0.007(2)
C73 0.049(2) 0.077(3) 0.071(3) -0.014(2) 0.005(2) 0.004(2)
C74 0.063(3) 0.064(3) 0.059(3) -0.005(2) 0.008(2) 0.007(2)
C75 0.067(3) 0.081(3) 0.099(4) 0.025(3) 0.004(3) 0.020(3)

loop_
_atom_type_symbol
_atom_type_description
_atom_type_scat_dispersion_real
_atom_type_scat_dispersion_imag
_atom_type_scat_source
C C 0.0033 0.0016 'International Tables Vol C Tables 4.2.6.8 and 6.1.1.4'
H H 0.0000 0.0000 'International Tables Vol C Tables 4.2.6.8 and 6.1.1.4'
N N 0.0061 0.0033 'International Tables Vol C Tables 4.2.6.8 and 6.1.1.4'
O O 0.0106 0.0060 'International Tables Vol C Tables 4.2.6.8 and 6.1.1.4'
Si Si 0.0817 0.0704 'International Tables Vol C Tables 4.2.6.8 and 6.1.1.4'
P P 0.1023 0.0942 'International Tables Vol C Tables 4.2.6.8 and 6.1.1.4'
K K 0.2009 0.2494 'International Tables Vol C Tables 4.2.6.8 and 6.1.1.4'

loop_
_geom_angle_atom_site_label_1
_geom_angle_atom_site_label_2
_geom_angle_atom_site_label_3
_geom_angle
C4 P1 C1 93.58(12)
C2 C1 Si1 107.97(18)
C2 C1 Si2 112.88(19)
Si1 C1 Si2 112.82(14)
C2 C1 P1 105.60(18)
Si1 C1 P1 108.79(14)
Si2 C1 P1 108.46(14)
C3 C2 C1 110.1(2)
C2 C3 C4 110.2(2)
C3 C4 Si3 107.96(19)
C3 C4 Si4 113.7(2)
Si3 C4 Si4 112.76(14)
C3 C4 P1 105.51(18)
Si3 C4 P1 107.54(14)
Si4 C4 P1 108.96(14)
C5 Si1 C6 105.49(15)
C5 Si1 C1 111.20(14)
C6 Si1 C1 114.86(13)
C5 Si1 C7 109.08(15)
C6 Si1 C7 104.65(15)
C1 Si1 C7 111.15(14)
C9 Si2 C8 107.85(16)
C9 Si2 C1 113.80(14)
C8 Si2 C1 113.84(14)
C9 Si2 C10 102.03(15)
C8 Si2 C10 104.70(16)
C1 Si2 C10 113.56(14)
C13 Si3 C11 106.03(16)
C13 Si3 C4 114.70(13)
C11 Si3 C4 110.73(15)
C13 Si3 C12 103.93(16)
C11 Si3 C12 109.55(16)
C4 Si3 C12 111.52(14)
C14 Si4 C16 108.58(18)
C14 Si4 C4 113.77(15)
C16 Si4 C4 112.85(14)
C14 Si4 C15 104.73(17)
C16 Si4 C15 101.83(16)
C4 Si4 C15 114.11(14)
C17 P2 C20 94.27(13)
C18 C17 Si6 114.4(2)
C18 C17 Si5 107.9(2)
Si6 C17 Si5 112.47(17)
C18 C17 P2 104.3(2)
Si6 C17 P2 108.33(16)
Si5 C17 P2 109.06(14)
C19 C18 C17 111.0(3)
C18 C19 C20 110.2(2)
C19 C20 Si8 113.7(2)
C19 C20 Si7 108.2(2)
Si8 C20 Si7 111.97(17)
C19 C20 P2 105.0(2)
Si8 C20 P2 107.97(15)
Si7 C20 P2 109.68(15)
C22 Si5 C21 106.27(16)
C22 Si5 C23 108.58(17)
C21 Si5 C23 104.23(18)
C22 Si5 C17 111.98(16)
C21 Si5 C17 114.24(15)
C23 Si5 C17 111.08(15)
C26 Si6 C24 105.6(2)
C26 Si6 C17 114.78(17)
C24 Si6 C17 113.26(16)
C26 Si6 C25 100.57(18)
C24 Si6 C25 107.9(2)
C17 Si6 C25 113.70(17)
C27 Si7 C28 105.61(17)
C27 Si7 C20 115.00(16)
C28 Si7 C20 112.10(16)
C27 Si7 C29 104.95(17)
C28 Si7 C29 107.93(18)
C20 Si7 C29 110.73(15)
C32 Si8 C30 107.93(18)
C32 Si8 C20 113.69(16)
C30 Si8 C20 113.32(15)
C32 Si8 C31 101.95(16)
C30 Si8 C31 105.24(17)
C20 Si8 C31 113.75(15)
O6 K1 O4 135.55(7)
O6 K1 O1 122.37(7)
O4 K1 O1 96.46(6)
O6 K1 O2 97.18(7)
O4 K1 O2 121.97(7)
O1 K1 O2 61.21(6)
O6 K1 O3 99.97(6)
O4 K1 O3 60.18(6)
O1 K1 O3 131.89(7)
O2 K1 O3 94.35(7)
O6 K1 O5 59.69(6)
O4 K1 O5 99.62(6)
O1 K1 O5 94.93(6)
O2 K1 O5 132.55(7)
O3 K1 O5 128.13(7)
O6 K1 N2 61.64(7)
O4 K1 N2 118.72(7)
O1 K1 N2 120.56(7)
O2 K1 N2 59.61(7)
O3 K1 N2 58.73(7)
O5 K1 N2 121.12(7)
O6 K1 N1 117.97(7)
O4 K1 N1 61.90(6)
O1 K1 N1 59.14(6)
O2 K1 N1 120.15(7)
O3 K1 N1 121.89(7)
O5 K1 N1 58.55(6)
N2 K1 N1 179.38(7)
C33 N1 C44 110.4(2)
C33 N1 C45 110.1(2)
C44 N1 C45 109.9(2)
C33 N1 K1 110.00(16)
C44 N1 K1 105.77(16)
C45 N1 K1 110.65(16)
N1 C33 C34 112.7(3)
O1 C34 C33 108.4(2)
C34 O1 C35 111.3(2)
C34 O1 K1 117.37(18)
C35 O1 K1 113.41(18)
O1 C35 C36 108.7(3)
O2 C36 C35 109.3(3)
C36 O2 C37 110.9(3)
C36 O2 K1 112.06(17)
C37 O2 K1 117.5(2)
O2 C37 C38 108.6(3)
N2 C38 C37 113.9(3)
C38 N2 C50 110.9(3)
C38 N2 C39 110.7(3)
C50 N2 C39 109.5(3)
C38 N2 K1 109.33(19)
C50 N2 K1 106.21(18)
C39 N2 K1 110.19(17)
N2 C39 C40 113.2(3)
O3 C40 C39 107.9(3)
C40 O3 C41 112.0(2)
C40 O3 K1 121.10(19)
C41 O3 K1 115.94(17)
O3 C41 C42 108.0(2)
O4 C42 C41 109.7(3)
C42 O4 C43 110.8(2)
C42 O4 K1 113.92(15)
C43 O4 K1 110.42(16)
O4 C43 C44 109.2(2)
N1 C44 C43 113.0(2)
N1 C45 C46 113.4(2)
O5 C46 C45 107.9(2)
C47 O5 C46 111.8(2)
C47 O5 K1 115.45(17)
C46 O5 K1 118.75(17)
O5 C47 C48 108.4(3)
O6 C48 C47 109.8(3)
C49 O6 C48 110.3(3)
C49 O6 K1 113.55(17)
C48 O6 K1 114.73(16)
O6 C49 C50 109.5(3)
N2 C50 C49 114.2(3)
O7 K2 O9 135.73(7)
O7 K2 O11 98.09(7)
O9 K2 O11 120.52(7)
O7 K2 O8 60.52(7)
O9 K2 O8 99.45(8)
O11 K2 O8 133.84(7)
O7 K2 O10 97.76(8)
O9 K2 O10 60.47(8)
O11 K2 O10 95.42(8)
O8 K2 O10 125.86(8)
O7 K2 O12 123.36(8)
O9 K2 O12 96.16(7)
O11 K2 O12 59.85(7)
O8 K2 O12 96.32(8)
O10 K2 O12 132.86(7)
O7 K2 N3 60.26(7)
O9 K2 N3 119.16(8)
O11 K2 N3 60.47(8)
O8 K2 N3 120.56(7)
O10 K2 N3 59.08(8)
O12 K2 N3 119.94(8)
O7 K2 N4 120.42(8)
O9 K2 N4 60.59(9)
O11 K2 N4 118.98(8)
O8 K2 N4 60.15(8)
O10 K2 N4 120.76(9)
O12 K2 N4 59.57(8)
N3 K2 N4 179.27(8)
C62 N3 C63 110.0(3)
C62 N3 C51 109.5(3)
C63 N3 C51 109.8(3)
C62 N3 K2 110.5(2)
C63 N3 K2 108.3(2)
C51 N3 K2 108.6(2)
N3 C51 C52 113.7(3)
O7 C52 C51 109.3(3)
C52 O7 C53 112.6(3)
C52 O7 K2 119.64(19)
C53 O7 K2 116.79(18)
O7 C53 C54 109.3(3)
O8 C54 C53 109.5(3)
C55 O8 C54 112.1(3)
C55 O8 K2 117.0(2)
C54 O8 K2 111.66(18)
O8 C55 C56 109.1(4)
N4 C56 C55 113.2(3)
C68 N4 C56 110.5(4)
C68 N4 C57 110.7(3)
C56 N4 C57 110.2(3)
C68 N4 K2 109.8(2)
C56 N4 K2 107.8(2)
C57 N4 K2 107.8(2)
N4 C57 C58 114.3(3)
O9 C58 C57 110.1(3)
C58 O9 C59 113.3(3)
C58 O9 K2 116.7(2)
C59 O9 K2 113.6(2)
C60 C59 O9 111.1(3)
O10 C60 C59 108.4(3)
C60 O10 C61 111.3(3)
C60 O10 K2 113.6(2)
C61 O10 K2 118.4(2)
O10 C61 C62 108.3(3)
N3 C62 C61 113.4(3)
N3 C63 C64 114.0(3)
O11 C64 C63 109.5(3)
C64 O11 C65 111.6(3)
C64 O11 K2 115.73(19)
C65 O11 K2 114.73(19)
O11 C65 C66 109.5(3)
O12 C66 C65 109.1(3)
C66 O12 C67 111.8(3)
C66 O12 K2 114.0(2)
C67 O12 K2 117.4(2)
O12 C67 C68 109.0(3)
N4 C68 C67 113.9(3)
C74 C69 C70 118.2(4)
C74 C69 C75 121.7(4)
C70 C69 C75 119.9(4)
C69 C70 C71 121.4(4)
C72 C71 C70 119.2(5)
C71 C72 C73 119.8(5)
C72 C73 C74 119.9(4)
C69 C74 C73 121.4(4)

loop_
_geom_bond_atom_site_label_1
_geom_bond_atom_site_label_2
_geom_bond_distance
P1 C4 1.938(3)
P1 C1 1.939(3)
C1 C2 1.556(4)
C1 Si1 1.878(3)
C1 Si2 1.884(3)
C2 C3 1.542(4)
C3 C4 1.548(4)
C4 Si3 1.880(3)
C4 Si4 1.889(3)
Si1 C5 1.877(3)
Si1 C6 1.877(3)
Si1 C7 1.892(3)
Si2 C9 1.876(3)
Si2 C8 1.882(4)
Si2 C10 1.889(3)
Si3 C13 1.870(3)
Si3 C11 1.873(3)
Si3 C12 1.888(3)
Si4 C14 1.873(4)
Si4 C16 1.879(3)
Si4 C15 1.898(3)
P2 C17 1.936(3)
P2 C20 1.939(3)
C17 C18 1.559(4)
C17 Si6 1.882(3)
C17 Si5 1.890(3)
C18 C19 1.523(5)
C19 C20 1.557(4)
C20 Si8 1.880(3)
C20 Si7 1.887(3)
Si5 C22 1.877(3)
Si5 C21 1.877(4)
Si5 C23 1.890(4)
Si6 C26 1.864(4)
Si6 C24 1.874(4)
Si6 C25 1.891(4)
Si7 C27 1.877(4)
Si7 C28 1.882(4)
Si7 C29 1.896(4)
Si8 C32 1.877(4)
Si8 C30 1.878(4)
Si8 C31 1.896(4)
K1 O6 2.789(2)
K1 O4 2.794(2)
K1 O1 2.800(2)
K1 O2 2.808(2)
K1 O3 2.825(2)
K1 O5 2.861(2)
K1 N2 3.059(3)
K1 N1 3.065(2)
N1 C33 1.467(4)
N1 C44 1.468(4)
N1 C45 1.473(4)
C33 C34 1.506(4)
C34 O1 1.421(4)
O1 C35 1.424(4)
C35 C36 1.497(5)
C36 O2 1.413(4)
O2 C37 1.427(4)
C37 C38 1.503(5)
C38 N2 1.461(5)
N2 C50 1.472(4)
N2 C39 1.473(4)
C39 C40 1.514(5)
C40 O3 1.425(4)
O3 C41 1.428(4)
C41 C42 1.497(4)
C42 O4 1.427(4)
O4 C43 1.430(3)
C43 C44 1.513(4)
C45 C46 1.506(4)
C46 O5 1.423(4)
O5 C47 1.421(3)
C47 C48 1.484(5)
C48 O6 1.433(4)
O6 C49 1.426(4)
C49 C50 1.508(5)
K2 O7 2.765(2)
K2 O9 2.804(2)
K2 O11 2.821(2)
K2 O8 2.829(2)
K2 O10 2.853(3)
K2 O12 2.858(2)
K2 N3 3.034(3)
K2 N4 3.052(3)
N3 C62 1.466(5)
N3 C63 1.471(5)
N3 C51 1.484(4)
C51 C52 1.506(5)
C52 O7 1.413(4)
O7 C53 1.432(4)
C53 C54 1.470(6)
C54 O8 1.429(4)
O8 C55 1.410(5)
C55 C56 1.505(6)
C56 N4 1.477(5)
N4 C68 1.471(5)
N4 C57 1.479(5)
C57 C58 1.513(6)
C58 O9 1.390(5)
O9 C59 1.459(5)
C59 C60 1.459(6)
C60 O10 1.422(4)
O10 C61 1.434(5)
C61 C62 1.497(5)
C63 C64 1.493(5)
C64 O11 1.416(4)
O11 C65 1.431(4)
C65 C66 1.481(6)
C66 O12 1.423(4)
O12 C67 1.429(4)
C67 C68 1.503(6)
C69 C74 1.373(6)
C69 C70 1.383(6)
C69 C75 1.476(6)
C70 C71 1.402(6)
C71 C72 1.378(6)
C72 C73 1.387(6)
C73 C74 1.387(6)

loop_
_geom_torsion_atom_site_label_1
_geom_torsion_atom_site_label_2
_geom_torsion_atom_site_label_3
_geom_torsion_atom_site_label_4
_geom_torsion
C4 P1 C1 C2 10.24(19)
C4 P1 C1 Si1 125.93(15)
C4 P1 C1 Si2 -111.01(15)
Si1 C1 C2 C3 -147.4(2)
Si2 C1 C2 C3 87.2(2)
P1 C1 C2 C3 -31.2(3)
C1 C2 C3 C4 43.4(3)
C2 C3 C4 Si3 -147.7(2)
C2 C3 C4 Si4 86.4(3)
C2 C3 C4 P1 -32.9(3)
C1 P1 C4 C3 12.42(19)
C1 P1 C4 Si3 127.46(14)
C1 P1 C4 Si4 -110.02(14)
C2 C1 Si1 C5 -175.18(18)
Si2 C1 Si1 C5 -49.73(19)
P1 C1 Si1 C5 70.67(17)
C2 C1 Si1 C6 65.1(2)
Si2 C1 Si1 C6 -169.43(16)
P1 C1 Si1 C6 -49.0(2)
C2 C1 Si1 C7 -53.4(2)
Si2 C1 Si1 C7 72.0(2)
P1 C1 Si1 C7 -167.59(15)
C2 C1 Si2 C9 -28.7(2)
Si1 C1 Si2 C9 -151.47(16)
P1 C1 Si2 C9 87.93(18)
C2 C1 Si2 C8 -152.9(2)
Si1 C1 Si2 C8 84.38(19)
P1 C1 Si2 C8 -36.2(2)
C2 C1 Si2 C10 87.4(2)
Si1 C1 Si2 C10 -35.3(2)
P1 C1 Si2 C10 -155.90(16)
C3 C4 Si3 C13 59.5(2)
Si4 C4 Si3 C13 -174.02(16)
P1 C4 Si3 C13 -53.9(2)
C3 C4 Si3 C11 179.5(2)
Si4 C4 Si3 C11 -54.1(2)
P1 C4 Si3 C11 66.07(18)
C3 C4 Si3 C12 -58.3(2)
Si4 C4 Si3 C12 68.2(2)
P1 C4 Si3 C12 -171.67(15)
C3 C4 Si4 C14 -152.2(2)
Si3 C4 Si4 C14 84.5(2)
P1 C4 Si4 C14 -34.9(2)
C3 C4 Si4 C16 -27.9(3)
Si3 C4 Si4 C16 -151.26(17)
P1 C4 Si4 C16 89.42(18)
C3 C4 Si4 C15 87.7(2)
Si3 C4 Si4 C15 -35.6(2)
P1 C4 Si4 C15 -154.97(16)
C20 P2 C17 C18 12.3(2)
C20 P2 C17 Si6 -109.86(16)
C20 P2 C17 Si5 127.42(16)
Si6 C17 C18 C19 84.9(3)
Si5 C17 C18 C19 -149.1(2)
P2 C17 C18 C19 -33.3(3)
C17 C18 C19 C20 44.0(4)
C18 C19 C20 Si8 86.5(3)
C18 C19 C20 Si7 -148.4(2)
C18 C19 C20 P2 -31.3(3)
C17 P2 C20 C19 10.1(2)
C17 P2 C20 Si8 -111.60(16)
C17 P2 C20 Si7 126.14(16)
C18 C17 Si5 C22 -174.8(2)
Si6 C17 Si5 C22 -47.7(2)
P2 C17 Si5 C22 72.5(2)
C18 C17 Si5 C21 64.3(2)
Si6 C17 Si5 C21 -168.58(17)
P2 C17 Si5 C21 -48.4(2)
C18 C17 Si5 C23 -53.2(3)
Si6 C17 Si5 C23 73.9(2)
P2 C17 Si5 C23 -165.93(16)
C18 C17 Si6 C26 -29.6(3)
Si5 C17 Si6 C26 -153.20(18)
P2 C17 Si6 C26 86.2(2)
C18 C17 Si6 C24 -151.0(3)
Si5 C17 Si6 C24 85.4(2)
P2 C17 Si6 C24 -35.2(2)
C18 C17 Si6 C25 85.4(3)
Si5 C17 Si6 C25 -38.2(2)
P2 C17 Si6 C25 -158.78(17)
C19 C20 Si7 C27 66.3(3)
Si8 C20 Si7 C27 -167.63(17)
P2 C20 Si7 C27 -47.8(2)
C19 C20 Si7 C28 -173.1(2)
Si8 C20 Si7 C28 -47.0(2)
P2 C20 Si7 C28 72.9(2)
C19 C20 Si7 C29 -52.5(3)
Si8 C20 Si7 C29 73.6(2)
P2 C20 Si7 C29 -166.54(16)
C19 C20 Si8 C32 -30.3(3)
Si7 C20 Si8 C32 -153.33(17)
P2 C20 Si8 C32 85.83(19)
C19 C20 Si8 C30 -154.1(2)
Si7 C20 Si8 C30 82.9(2)
P2 C20 Si8 C30 -37.9(2)
C19 C20 Si8 C31 85.8(3)
Si7 C20 Si8 C31 -37.2(2)
P2 C20 Si8 C31 -158.07(16)
O6 K1 N1 C33 105.82(18)
O4 K1 N1 C33 -124.93(19)
O1 K1 N1 C33 -7.06(17)
O2 K1 N1 C33 -12.3(2)
O3 K1 N1 C33 -130.04(17)
O5 K1 N1 C33 111.80(19)
N2 K1 N1 C33 55(8)
O6 K1 N1 C44 -135.00(17)
O4 K1 N1 C44 -5.75(16)
O1 K1 N1 C44 112.12(19)
O2 K1 N1 C44 106.83(18)
O3 K1 N1 C44 -10.9(2)
O5 K1 N1 C44 -129.02(19)
N2 K1 N1 C44 174(100)
O6 K1 N1 C45 -16.0(2)
O4 K1 N1 C45 113.2(2)
O1 K1 N1 C45 -128.9(2)
O2 K1 N1 C45 -134.19(18)
O3 K1 N1 C45 108.12(19)
O5 K1 N1 C45 -10.03(17)
N2 K1 N1 C45 -67(8)
C44 N1 C33 C34 -78.2(3)
C45 N1 C33 C34 160.3(2)
K1 N1 C33 C34 38.1(3)
N1 C33 C34 O1 -64.4(3)
C33 C34 O1 C35 -168.8(3)
C33 C34 O1 K1 58.2(3)
O6 K1 O1 C34 -132.33(19)
O4 K1 O1 C34 24.9(2)
O2 K1 O1 C34 148.0(2)
O3 K1 O1 C34 80.1(2)
O5 K1 O1 C34 -75.4(2)
N2 K1 O1 C34 153.86(19)
N1 K1 O1 C34 -26.78(18)
O6 K1 O1 C35 95.6(2)
O4 K1 O1 C35 -107.1(2)
O2 K1 O1 C35 15.9(2)
O3 K1 O1 C35 -51.9(2)
O5 K1 O1 C35 152.6(2)
N2 K1 O1 C35 21.8(2)
N1 K1 O1 C35 -158.8(2)
C34 O1 C35 C36 176.8(3)
K1 O1 C35 C36 -48.3(3)
O1 C35 C36 O2 68.8(4)
C35 C36 O2 C37 174.3(3)
C35 C36 O2 K1 -52.3(3)
O6 K1 O2 C36 -103.7(2)
O4 K1 O2 C36 98.4(2)
O1 K1 O2 C36 19.4(2)
O3 K1 O2 C36 155.7(2)
O5 K1 O2 C36 -48.8(2)
N2 K1 O2 C36 -154.7(2)
N1 K1 O2 C36 24.6(2)
O6 K1 O2 C37 26.4(2)
O4 K1 O2 C37 -131.5(2)
O1 K1 O2 C37 149.5(2)
O3 K1 O2 C37 -74.2(2)
O5 K1 O2 C37 81.3(2)
N2 K1 O2 C37 -24.6(2)
N1 K1 O2 C37 154.7(2)
C36 O2 C37 C38 -174.0(3)
K1 O2 C37 C38 55.3(3)
O2 C37 C38 N2 -64.3(4)
C37 C38 N2 C50 -77.1(3)
C37 C38 N2 C39 161.2(3)
C37 C38 N2 K1 39.7(3)
O6 K1 N2 C38 -127.3(2)
O4 K1 N2 C38 103.8(2)
O1 K1 N2 C38 -14.4(2)
O2 K1 N2 C38 -8.49(19)
O3 K1 N2 C38 108.8(2)
O5 K1 N2 C38 -132.7(2)
N1 K1 N2 C38 -76(8)
O6 K1 N2 C50 -7.6(2)
O4 K1 N2 C50 -136.6(2)
O1 K1 N2 C50 105.2(2)
O2 K1 N2 C50 111.2(2)
O3 K1 N2 C50 -131.5(2)
O5 K1 N2 C50 -13.0(2)
N1 K1 N2 C50 44(8)
O6 K1 N2 C39 110.9(2)
O4 K1 N2 C39 -18.1(2)
O1 K1 N2 C39 -136.3(2)
O2 K1 N2 C39 -130.4(2)
O3 K1 N2 C39 -13.0(2)
O5 K1 N2 C39 105.5(2)
N1 K1 N2 C39 162(8)
C38 N2 C39 C40 -77.5(3)
C50 N2 C39 C40 160.1(3)
K1 N2 C39 C40 43.6(3)
N2 C39 C40 O3 -61.9(4)
C39 C40 O3 C41 -167.7(3)
C39 C40 O3 K1 49.7(3)
O6 K1 O3 C40 -67.9(2)
O4 K1 O3 C40 154.8(2)
O1 K1 O3 C40 84.7(2)
O2 K1 O3 C40 30.2(2)
O5 K1 O3 C40 -127.0(2)
N2 K1 O3 C40 -20.0(2)
N1 K1 O3 C40 160.0(2)
O6 K1 O3 C41 150.9(2)
O4 K1 O3 C41 13.60(19)
O1 K1 O3 C41 -56.5(2)
O2 K1 O3 C41 -111.0(2)
O5 K1 O3 C41 91.8(2)
N2 K1 O3 C41 -161.3(2)
N1 K1 O3 C41 18.8(2)
C40 O3 C41 C42 171.0(3)
K1 O3 C41 C42 -44.3(3)
O3 C41 C42 O4 64.6(3)
C41 C42 O4 C43 -178.0(2)
C41 C42 O4 K1 -52.8(3)
O6 K1 O4 C42 -51.8(2)
O1 K1 O4 C42 155.95(18)
O2 K1 O4 C42 96.00(19)
O3 K1 O4 C42 20.74(18)
O5 K1 O4 C42 -107.92(19)
N2 K1 O4 C42 25.8(2)
N1 K1 O4 C42 -154.3(2)
O6 K1 O4 C43 73.5(2)
O1 K1 O4 C43 -78.67(18)
O2 K1 O4 C43 -138.62(17)
O3 K1 O4 C43 146.12(19)
O5 K1 O4 C43 17.46(18)
N2 K1 O4 C43 151.13(17)
N1 K1 O4 C43 -28.88(17)
C42 O4 C43 C44 -169.3(2)
K1 O4 C43 C44 63.6(2)
C33 N1 C44 C43 158.1(2)
C45 N1 C44 C43 -80.3(3)
K1 N1 C44 C43 39.2(3)
O4 C43 C44 N1 -73.2(3)
C33 N1 C45 C46 -80.4(3)
C44 N1 C45 C46 157.8(3)
K1 N1 C45 C46 41.4(3)
N1 C45 C46 O5 -63.7(3)
C45 C46 O5 C47 -167.7(3)
C45 C46 O5 K1 54.0(3)
O6 K1 O5 C47 13.4(2)
O4 K1 O5 C47 151.1(2)
O1 K1 O5 C47 -111.5(2)
O2 K1 O5 C47 -56.7(2)
O3 K1 O5 C47 91.7(2)
N2 K1 O5 C47 18.9(2)
N1 K1 O5 C47 -160.4(2)
O6 K1 O5 C46 150.3(2)
O4 K1 O5 C46 -72.0(2)
O1 K1 O5 C46 25.4(2)
O2 K1 O5 C46 80.2(2)
O3 K1 O5 C46 -131.43(19)
N2 K1 O5 C46 155.85(19)
N1 K1 O5 C46 -23.54(19)
C46 O5 C47 C48 176.0(3)
K1 O5 C47 C48 -44.2(3)
O5 C47 C48 O6 64.3(3)
C47 C48 O6 C49 177.6(3)
C47 C48 O6 K1 -52.7(3)
O4 K1 O6 C49 77.3(2)
O1 K1 O6 C49 -136.0(2)
O2 K1 O6 C49 -75.6(2)
O3 K1 O6 C49 20.1(2)
O5 K1 O6 C49 148.7(2)
N2 K1 O6 C49 -26.0(2)
N1 K1 O6 C49 154.6(2)
O4 K1 O6 C48 -50.8(2)
O1 K1 O6 C48 95.9(2)
O2 K1 O6 C48 156.3(2)
O3 K1 O6 C48 -108.0(2)
O5 K1 O6 C48 20.6(2)
N2 K1 O6 C48 -154.1(2)
N1 K1 O6 C48 26.5(2)
C48 O6 C49 C50 -171.0(3)
K1 O6 C49 C50 58.6(3)
C38 N2 C50 C49 158.6(3)
C39 N2 C50 C49 -79.0(3)
K1 N2 C50 C49 40.0(3)
O6 C49 C50 N2 -69.3(4)
O7 K2 N3 C62 -109.3(2)
O9 K2 N3 C62 19.4(2)
O11 K2 N3 C62 130.0(2)
O8 K2 N3 C62 -103.8(2)
O10 K2 N3 C62 12.2(2)
O12 K2 N3 C62 137.0(2)
N4 K2 N3 C62 90(7)
O7 K2 N3 C63 130.1(2)
O9 K2 N3 C63 -101.2(2)
O11 K2 N3 C63 9.40(19)
O8 K2 N3 C63 135.6(2)
O10 K2 N3 C63 -108.4(2)
O12 K2 N3 C63 16.4(2)
N4 K2 N3 C63 -31(7)
O7 K2 N3 C51 10.8(2)
O9 K2 N3 C51 139.6(2)
O11 K2 N3 C51 -109.8(2)
O8 K2 N3 C51 16.3(3)
O10 K2 N3 C51 132.4(2)
O12 K2 N3 C51 -102.9(2)
N4 K2 N3 C51 -150(7)
C62 N3 C51 C52 80.0(4)
C63 N3 C51 C52 -159.0(3)
K2 N3 C51 C52 -40.7(4)
N3 C51 C52 O7 62.0(4)
C51 C52 O7 C53 165.6(3)
C51 C52 O7 K2 -51.3(3)
O9 K2 O7 C52 -81.1(2)
O11 K2 O7 C52 70.6(2)
O8 K2 O7 C52 -153.1(2)
O10 K2 O7 C52 -26.1(2)
O12 K2 O7 C52 129.6(2)
N3 K2 O7 C52 21.4(2)
N4 K2 O7 C52 -158.8(2)
O9 K2 O7 C53 60.4(3)
O11 K2 O7 C53 -147.9(2)
O8 K2 O7 C53 -11.6(2)
O10 K2 O7 C53 115.4(2)
O12 K2 O7 C53 -88.8(2)
N3 K2 O7 C53 163.0(3)
N4 K2 O7 C53 -17.3(3)
C52 O7 C53 C54 -172.8(3)
K2 O7 C53 C54 43.1(3)
O7 C53 C54 O8 -64.8(3)
C53 C54 O8 C55 -173.1(3)
C53 C54 O8 K2 53.3(3)
O7 K2 O8 C55 -152.8(3)
O9 K2 O8 C55 69.5(3)
O11 K2 O8 C55 -81.4(3)
O10 K2 O8 C55 129.7(3)
O12 K2 O8 C55 -27.9(3)
N3 K2 O8 C55 -158.3(3)
N4 K2 O8 C55 21.5(3)
O7 K2 O8 C54 -21.8(2)
O9 K2 O8 C54 -159.5(2)
O11 K2 O8 C54 49.6(3)
O10 K2 O8 C54 -99.2(2)
O12 K2 O8 C54 103.2(2)
N3 K2 O8 C54 -27.3(3)
N4 K2 O8 C54 152.5(3)
C54 O8 C55 C56 175.9(3)
K2 O8 C55 C56 -53.3(4)
O8 C55 C56 N4 67.3(5)
C55 C56 N4 C68 75.8(5)
C55 C56 N4 C57 -161.6(4)
C55 C56 N4 K2 -44.2(5)
O7 K2 N4 C68 -102.4(3)
O9 K2 N4 C68 129.1(3)
O11 K2 N4 C68 18.3(3)
O8 K2 N4 C68 -108.2(3)
O10 K2 N4 C68 135.4(2)
O12 K2 N4 C68 10.8(2)
N3 K2 N4 C68 59(7)
O7 K2 N4 C56 18.0(3)
O9 K2 N4 C56 -110.5(3)
O11 K2 N4 C56 138.7(3)
O8 K2 N4 C56 12.2(3)
O10 K2 N4 C56 -104.2(3)
O12 K2 N4 C56 131.2(3)
N3 K2 N4 C56 179(100)
O7 K2 N4 C57 136.9(2)
O9 K2 N4 C57 8.4(2)
O11 K2 N4 C57 -102.3(2)
O8 K2 N4 C57 131.1(3)
O10 K2 N4 C57 14.8(3)
O12 K2 N4 C57 -109.9(2)
N3 K2 N4 C57 -62(7)
C68 N4 C57 C58 -158.8(3)
C56 N4 C57 C58 78.7(4)
K2 N4 C57 C58 -38.7(4)
N4 C57 C58 O9 64.6(4)
C57 C58 O9 C59 170.3(3)
C57 C58 O9 K2 -55.0(3)
O7 K2 O9 C58 -80.4(3)
O11 K2 O9 C58 132.6(2)
O8 K2 O9 C58 -23.4(2)
O10 K2 O9 C58 -149.4(3)
O12 K2 O9 C58 74.1(2)
N3 K2 O9 C58 -156.5(2)
N4 K2 O9 C58 24.3(2)
O7 K2 O9 C59 54.2(3)
O11 K2 O9 C59 -92.8(2)
O8 K2 O9 C59 111.2(2)
O10 K2 O9 C59 -14.8(2)
O12 K2 O9 C59 -151.3(2)
N3 K2 O9 C59 -21.8(3)
N4 K2 O9 C59 158.9(3)
C58 O9 C59 C60 -176.0(3)
K2 O9 C59 C60 47.8(4)
O9 C59 C60 O10 -66.3(4)
C59 C60 O10 C61 -173.2(3)
C59 C60 O10 K2 50.2(4)
O7 K2 O10 C60 -157.6(3)
O9 K2 O10 C60 -18.7(2)
O11 K2 O10 C60 103.5(3)
O8 K2 O10 C60 -98.5(3)
O12 K2 O10 C60 50.4(3)
N3 K2 O10 C60 154.1(3)
N4 K2 O10 C60 -25.0(3)
O7 K2 O10 C61 69.1(2)
O9 K2 O10 C61 -152.0(3)
O11 K2 O10 C61 -29.9(2)
O8 K2 O10 C61 128.1(2)
O12 K2 O10 C61 -83.0(2)
N3 K2 O10 C61 20.8(2)
N4 K2 O10 C61 -158.4(2)
C60 O10 C61 C62 174.5(3)
K2 O10 C61 C62 -51.1(4)
C63 N3 C62 C61 75.8(4)
C51 N3 C62 C61 -163.4(3)
K2 N3 C62 C61 -43.8(4)
O10 C61 C62 N3 64.0(4)
C62 N3 C63 C64 -162.0(3)
C51 N3 C63 C64 77.4(4)
K2 N3 C63 C64 -41.0(3)
N3 C63 C64 O11 66.3(4)
C63 C64 O11 C65 171.4(3)
C63 C64 O11 K2 -54.9(3)
O7 K2 O11 C64 -25.5(2)
O9 K2 O11 C64 131.9(2)
O8 K2 O11 C64 -81.9(2)
O10 K2 O11 C64 73.2(2)
O12 K2 O11 C64 -149.5(2)
N3 K2 O11 C64 23.5(2)
N4 K2 O11 C64 -157.1(2)
O7 K2 O11 C65 106.8(2)
O9 K2 O11 C65 -95.8(2)
O8 K2 O11 C65 50.3(2)
O10 K2 O11 C65 -154.6(2)
O12 K2 O11 C65 -17.3(2)
N3 K2 O11 C65 155.7(2)
N4 K2 O11 C65 -24.8(2)
C64 O11 C65 C66 -176.4(3)
K2 O11 C65 C66 49.4(3)
O11 C65 C66 O12 -65.9(4)
C65 C66 O12 C67 -175.2(3)
C65 C66 O12 K2 48.7(3)
O7 K2 O12 C66 -96.2(2)
O9 K2 O12 C66 104.9(2)
O11 K2 O12 C66 -17.0(2)
O8 K2 O12 C66 -154.9(2)
O10 K2 O12 C66 50.0(3)
N3 K2 O12 C66 -24.0(2)
N4 K2 O12 C66 155.4(3)
O7 K2 O12 C67 130.3(2)
O9 K2 O12 C67 -28.6(2)
O11 K2 O12 C67 -150.5(3)
O8 K2 O12 C67 71.6(2)
O10 K2 O12 C67 -83.4(3)
N3 K2 O12 C67 -157.5(2)
N4 K2 O12 C67 21.9(2)
C66 O12 C67 C68 173.2(3)
K2 O12 C67 C68 -52.3(4)
C56 N4 C68 C67 -160.9(3)
C57 N4 C68 C67 76.8(4)
K2 N4 C68 C67 -42.1(4)
O12 C67 C68 N4 64.4(5)
C74 C69 C70 C71 -1.3(7)
C75 C69 C70 C71 -176.8(5)
C69 C70 C71 C72 1.0(7)
C70 C71 C72 C73 -0.7(7)
C71 C72 C73 C74 0.8(7)
C70 C69 C74 C73 1.3(7)
C75 C69 C74 C73 176.8(5)
C72 C73 C74 C69 -1.1(7)
